data_4348957
loop_
_publ_author_name
'Seco, Jose M.'
'Oyarzabal, Itziar'
'P\'erez-Y\'a\~nez, Sonia'
'Cepeda, Javier'
'Rodr\'iguez-Di\'eguez, Antonio'

_publ_contact_author
;
Javier Cepeda Ruiz. Departamento de Quimica Aplicada, 
Facultad de Quimica, Universidad del Pais Vasco, UPV/EHU,  
Paseo Manuel de Lardizabal, 3, E-20018, Donostia, Spain
;
_publ_section_title
;
 Designing Multifunctional 5-Cyanoisophthalate-Based Coordination Polymers
 as Single-Molecule Magnets, Adsorbents, and Luminescent Materials.
;
_journal_issue 21
_journal_name_full 'Inorganic chemistry'
_journal_page_first 11230
_journal_page_last 11248
_journal_paper_doi 10.1021/acs.inorgchem.6b01845
_journal_volume 55
_journal_year 2016
_chemical_compound_source 'synthesis as described'
_chemical_formula_moiety 'C12 H10 Cd N2 O5'
_chemical_formula_structural 'C12 H10 Cd N2 O5'
_chemical_formula_sum 'C12 H10 Cd N2 O5'
_chemical_formula_weight 374.62
_chemical_name_systematic
;
Poly{[dimethylformamide(mu4-5-cyanoisophthalato-k2O,O':kO':kO'':kO''')
cadmium(II)]} 
;
_space_group_crystal_system orthorhombic
_space_group_IT_number 33
_space_group_name_Hall 'P 2c -2n'
_space_group_name_H-M_alt 'P n a 21'
_atom_sites_solution_hydrogens geom
_atom_sites_solution_primary direct
_atom_sites_solution_secondary difmap
_audit_creation_method SHELXL97
_cell_angle_alpha 90
_cell_angle_beta 90
_cell_angle_gamma 90
_cell_formula_units_Z 4
_cell_length_a 7.1291(2)
_cell_length_b 16.0748(6)
_cell_length_c 11.0375(4)
_cell_measurement_reflns_used 21717
_cell_measurement_temperature 100(2)
_cell_measurement_theta_max 28.710
_cell_measurement_theta_min 2.534
_cell_volume 1264.88(7)
_computing_cell_refinement
;
CrysAlisPro, Agilent Technologies,
Version 1.171.35.15 (release 03-08-2011 CrysAlis171 .NET)
(compiled Aug  3 2011,13:03:54)
;
_computing_data_collection
;
CrysAlisPro, Agilent Technologies,
Version 1.171.35.15 (release 03-08-2011 CrysAlis171 .NET)
(compiled Aug  3 2011,13:03:54)
;
_computing_data_reduction
;
CrysAlisPro, Agilent Technologies,
Version 1.171.35.15 (release 03-08-2011 CrysAlis171 .NET)
(compiled Aug  3 2011,13:03:54)
;
_computing_molecular_graphics 'Ortep-3 (Farrugia, 1997)'
_computing_publication_material 'WinGX (Farrugia, 1999)'
_computing_structure_refinement 'SHELXL-97 (Sheldrick, 1997)'
_computing_structure_solution 'Sir92 (Altomare et al., 1993)'
_diffrn_ambient_temperature 100(2)
_diffrn_measured_fraction_theta_full 0.999
_diffrn_measured_fraction_theta_max 0.999
_diffrn_measurement_device_type 'Bruker Venture'
_diffrn_measurement_method \w
_diffrn_radiation_monochromator graphite
_diffrn_radiation_source 'fine-focus sealed tube'
_diffrn_radiation_type MoK\a
_diffrn_radiation_wavelength 0.71073
_diffrn_reflns_av_R_equivalents 0.0318
_diffrn_reflns_av_unetI/netI 0.0212
_diffrn_reflns_Laue_measured_fraction_full 0.999
_diffrn_reflns_Laue_measured_fraction_max 0.999
_diffrn_reflns_limit_h_max 8
_diffrn_reflns_limit_h_min -9
_diffrn_reflns_limit_k_max 21
_diffrn_reflns_limit_k_min -21
_diffrn_reflns_limit_l_max 14
_diffrn_reflns_limit_l_min -14
_diffrn_reflns_number 21717
_diffrn_reflns_point_group_measured_fraction_full 0.999
_diffrn_reflns_point_group_measured_fraction_max 0.999
_diffrn_reflns_theta_full 25.242
_diffrn_reflns_theta_max 28.710
_diffrn_reflns_theta_min 2.534
_diffrn_standards_decay_% 0
_diffrn_standards_interval_count 0
_diffrn_standards_interval_time 0
_diffrn_standards_number 0
_exptl_absorpt_coefficient_mu 1.747
_exptl_absorpt_correction_T_max 0.843
_exptl_absorpt_correction_T_min 0.725
_exptl_absorpt_correction_type numerical
_exptl_absorpt_process_details
;
CrysAlisPro, Agilent Technologies,
Version 1.171.35.15 (release 03-08-2011 CrysAlis171 .NET)
(compiled Aug  3 2011,13:03:54)
Analytical numeric absorption correction using a multifaceted crystal
model based on expressions derived by R.C. Clark & J.S. Reid.
(Clark, R. C. & Reid, J. S. (1995). Acta Cryst. A51, 887-897)
;
_exptl_crystal_colour colourless
_exptl_crystal_density_diffrn 1.967
_exptl_crystal_density_method none
_exptl_crystal_description prismatic
_exptl_crystal_F_000 736
_exptl_crystal_size_max 0.25
_exptl_crystal_size_mid 0.16
_exptl_crystal_size_min 0.09
_refine_diff_density_max 0.674
_refine_diff_density_min -0.760
_refine_diff_density_rms 0.084
_refine_ls_abs_structure_details
;
 Refined as an inversion twin.
;
_refine_ls_abs_structure_Flack -0.01(3)
_refine_ls_extinction_method none
_refine_ls_goodness_of_fit_ref 1.080
_refine_ls_hydrogen_treatment constr
_refine_ls_matrix_type full
_refine_ls_number_parameters 184
_refine_ls_number_reflns 3267
_refine_ls_number_restraints 1
_refine_ls_restrained_S_all 1.080
_refine_ls_R_factor_all 0.0217
_refine_ls_R_factor_gt 0.0194
_refine_ls_shift/su_max 0.001
_refine_ls_shift/su_mean 0.000
_refine_ls_structure_factor_coef Fsqd
_refine_ls_weighting_details 'w=1/[\s^2^(Fo^2^)+(0.0161P)^2^+1.1959P] where P=(Fo^2^+2Fc^2^)/3'
_refine_ls_weighting_scheme calc
_refine_ls_wR_factor_gt 0.0422
_refine_ls_wR_factor_ref 0.0428
_reflns_Friedel_coverage 0.905
_reflns_Friedel_fraction_full 0.999
_reflns_Friedel_fraction_max 0.999
_reflns_number_gt 3107
_reflns_number_total 3267
_reflns_threshold_expression 'I > 2\s(I)'
_cod_data_source_file ic6b01845_si_004.cif
_cod_data_source_block Compound3
_cod_database_code 4348957
_shelx_space_group_comment
;
The symmetry employed for this shelxl refinement is uniquely defined
by the following loop, which should always be used as a source of
symmetry information in preference to the above space-group names.
They are only intended as comments.
;
_shelxl_version_number 2014-3

loop_
_space_group_symop_operation_xyz
'x, y, z'
'-x, -y, z+1/2'
'-x+1/2, y+1/2, z+1/2'
'x+1/2, -y+1/2, z'

loop_
_atom_site_label
_atom_site_type_symbol
_atom_site_fract_x
_atom_site_fract_y
_atom_site_fract_z
_atom_site_U_iso_or_equiv
_atom_site_adp_type
_atom_site_occupancy
_atom_site_site_symmetry_order
_atom_site_calc_flag
_atom_site_refinement_flags_posn
_atom_site_refinement_flags_adp
Cd1 Cd 0.54464(3) 0.22384(2) -0.13379(3) 0.00972(6) Uani 1 1 d . .
O11A O 0.4287(4) 0.11171(16) -0.0147(3) 0.0197(5) Uani 1 1 d . .
O12A O 0.2572(4) 0.22457(15) -0.0014(2) 0.0138(6) Uani 1 1 d . .
C11A C 0.2884(5) 0.1498(2) 0.0247(3) 0.0144(7) Uani 1 1 d . .
C1A C 0.1559(5) 0.1046(2) 0.1091(3) 0.0123(6) Uani 1 1 d . .
C2A C 0.2004(5) 0.0248(2) 0.1515(3) 0.0132(6) Uani 1 1 d . .
H2A H 0.3112 -0.0005 0.1268 0.016 Uiso 1 1 calc R U
C3A C 0.0798(5) -0.0170(2) 0.2307(3) 0.0136(7) Uani 1 1 d . .
C31A C 0.1333(5) -0.1013(2) 0.2847(3) 0.0138(7) Uani 1 1 d . .
O31A O 0.3009(4) -0.12270(15) 0.2709(3) 0.0174(5) Uani 1 1 d . .
O32A O 0.0071(4) -0.13937(15) 0.3381(2) 0.0176(6) Uani 1 1 d . .
C4A C -0.0890(5) 0.0201(2) 0.2656(3) 0.0140(7) Uani 1 1 d . .
H4A H -0.1712 -0.0078 0.3168 0.017 Uiso 1 1 calc R U
C5A C -0.1330(5) 0.0993(2) 0.2229(3) 0.0145(7) Uani 1 1 d . .
C51A C -0.3086(5) 0.1372(2) 0.2593(3) 0.0178(7) Uani 1 1 d . .
N1A N -0.4500(5) 0.1651(2) 0.2892(3) 0.0253(7) Uani 1 1 d . .
C6A C -0.0100(5) 0.1422(2) 0.1464(3) 0.0143(7) Uani 1 1 d . .
H6A H -0.0391 0.1958 0.1206 0.017 Uiso 1 1 calc R U
O1B O 0.3266(4) 0.20574(18) -0.2838(3) 0.0188(6) Uani 1 1 d . .
C2B C 0.3328(6) 0.1404(2) -0.3444(4) 0.0179(8) Uani 1 1 d . .
H2B H 0.4096 0.0979 -0.3157 0.022 Uiso 1 1 calc R U
N3B N 0.2402(5) 0.1262(2) -0.4451(3) 0.0194(7) Uani 1 1 d . .
C4B C 0.1141(8) 0.1873(3) -0.4973(5) 0.0409(13) Uani 1 1 d . .
H4B1 H 0.1230 0.2383 -0.4526 0.061 Uiso 1 1 calc R U
H4B2 H -0.0123 0.1668 -0.4936 0.061 Uiso 1 1 calc R U
H4B3 H 0.1480 0.1971 -0.5803 0.061 Uiso 1 1 calc R U
C5B C 0.2610(6) 0.0478(2) -0.5101(4) 0.0239(8) Uani 1 1 d . .
H5B1 H 0.3543 0.0143 -0.4707 0.036 Uiso 1 1 calc R U
H5B2 H 0.2992 0.0588 -0.5919 0.036 Uiso 1 1 calc R U
H5B3 H 0.1434 0.0188 -0.5104 0.036 Uiso 1 1 calc R U

loop_
_atom_site_aniso_label
_atom_site_aniso_U_11
_atom_site_aniso_U_22
_atom_site_aniso_U_33
_atom_site_aniso_U_23
_atom_site_aniso_U_13
_atom_site_aniso_U_12
Cd1 0.00998(9) 0.00723(9) 0.01196(9) -0.00254(14) -0.00130(16) 0.00133(7)
O11A 0.0172(12) 0.0177(12) 0.0241(14) 0.0059(11) 0.0044(11) 0.0026(10)
O12A 0.0168(13) 0.0127(13) 0.0118(12) 0.0037(10) -0.0054(11) -0.0072(10)
C11A 0.0130(17) 0.0188(19) 0.0114(17) -0.0018(14) -0.0008(14) -0.0008(15)
C1A 0.0136(16) 0.0123(15) 0.0110(15) 0.0015(12) -0.0025(13) -0.0022(13)
C2A 0.0124(16) 0.0126(15) 0.0145(16) 0.0005(12) -0.0024(13) -0.0008(13)
C3A 0.0147(16) 0.0122(15) 0.0140(16) 0.0008(12) -0.0037(13) -0.0017(13)
C31A 0.0102(15) 0.0149(16) 0.0162(16) -0.0071(12) -0.0003(13) -0.0007(13)
O31A 0.0140(12) 0.0143(12) 0.0238(13) 0.0093(10) -0.0001(10) 0.0028(10)
O32A 0.0195(12) 0.0112(10) 0.0220(18) 0.0032(9) 0.0047(9) 0.0001(9)
C4A 0.0136(16) 0.0127(16) 0.0157(17) 0.0020(13) -0.0011(13) -0.0012(13)
C5A 0.0152(17) 0.0130(15) 0.0152(17) -0.0013(13) -0.0036(14) 0.0012(13)
C51A 0.0200(18) 0.0146(16) 0.0187(18) 0.0018(13) 0.0005(14) 0.0009(14)
N1A 0.0243(17) 0.0214(17) 0.0304(18) 0.0025(14) 0.0037(15) 0.0056(15)
C6A 0.0164(16) 0.0107(15) 0.0158(17) 0.0013(13) -0.0016(13) 0.0013(13)
O1B 0.0219(15) 0.0152(14) 0.0193(15) -0.0087(11) -0.0080(12) 0.0005(12)
C2B 0.0189(19) 0.0161(18) 0.0187(19) 0.0001(15) -0.0033(16) -0.0024(15)
N3B 0.0215(16) 0.0202(15) 0.0164(15) -0.0047(12) -0.0028(13) -0.0015(13)
C4B 0.058(3) 0.034(2) 0.030(2) -0.006(2) -0.025(2) 0.010(2)
C5B 0.0224(19) 0.026(2) 0.023(2) -0.0111(16) 0.0017(17) -0.0041(16)

loop_
_atom_type_symbol
_atom_type_description
_atom_type_scat_dispersion_real
_atom_type_scat_dispersion_imag
_atom_type_scat_source
C C 0.0033 0.0016 'International Tables Vol C Tables 4.2.6.8 and 6.1.1.4'
Cd Cd -0.8075 1.2024 'International Tables Vol C Tables 4.2.6.8 and 6.1.1.4'
N N 0.0061 0.0033 'International Tables Vol C Tables 4.2.6.8 and 6.1.1.4'
O O 0.0106 0.0060 'International Tables Vol C Tables 4.2.6.8 and 6.1.1.4'
H H 0.0000 0.0000 'International Tables Vol C Tables 4.2.6.8 and 6.1.1.4'

loop_
_geom_angle_atom_site_label_1
_geom_angle_atom_site_label_2
_geom_angle_atom_site_label_3
_geom_angle
_geom_angle_site_symmetry_1
_geom_angle_site_symmetry_3
O31A Cd1 O32A 136.79(10) 2_654 3_554
O31A Cd1 O12A 103.98(9) 2_654 4
O32A Cd1 O12A 80.84(9) 3_554 4
O31A Cd1 O1B 84.34(10) 2_654 .
O32A Cd1 O1B 85.03(10) 3_554 .
O12A Cd1 O1B 165.54(10) 4 .
O31A Cd1 O11A 83.09(9) 2_654 .
O32A Cd1 O11A 139.40(9) 3_554 .
O12A Cd1 O11A 98.83(10) 4 .
O1B Cd1 O11A 93.86(10) . .
O31A Cd1 O12A 132.85(9) 2_654 .
O32A Cd1 O12A 86.68(9) 3_554 .
O12A Cd1 O12A 99.70(10) 4 .
O1B Cd1 O12A 82.39(11) . .
O11A Cd1 O12A 53.12(8) . .
C11A O11A Cd1 95.7(2) . .
C11A O12A Cd1 128.1(2) . 4_455
C11A O12A Cd1 89.1(2) . .
Cd1 O12A Cd1 99.90(10) 4_455 .
O11A C11A O12A 122.0(4) . .
O11A C11A C1A 118.6(3) . .
O12A C11A C1A 119.4(3) . .
C6A C1A C2A 119.4(3) . .
C6A C1A C11A 120.3(3) . .
C2A C1A C11A 120.3(3) . .
C3A C2A C1A 120.6(3) . .
C3A C2A H2A 119.7 . .
C1A C2A H2A 119.7 . .
C4A C3A C2A 119.8(3) . .
C4A C3A C31A 119.1(3) . .
C2A C3A C31A 121.1(3) . .
O32A C31A O31A 128.0(3) . .
O32A C31A C3A 116.3(3) . .
O31A C31A C3A 115.7(3) . .
C31A O31A Cd1 127.9(2) . 2_655
C31A O32A Cd1 131.9(2) . 3_545
C5A C4A C3A 119.4(3) . .
C5A C4A H4A 120.3 . .
C3A C4A H4A 120.3 . .
C4A C5A C6A 120.9(3) . .
C4A C5A C51A 119.0(3) . .
C6A C5A C51A 120.1(3) . .
N1A C51A C5A 178.1(4) . .
C1A C6A C5A 119.8(3) . .
C1A C6A H6A 120.1 . .
C5A C6A H6A 120.1 . .
C2B O1B Cd1 118.1(3) . .
O1B C2B N3B 125.6(4) . .
O1B C2B H2B 117.2 . .
N3B C2B H2B 117.2 . .
C2B N3B C4B 122.1(3) . .
C2B N3B C5B 121.0(3) . .
C4B N3B C5B 116.9(3) . .
N3B C4B H4B1 109.5 . .
N3B C4B H4B2 109.5 . .
H4B1 C4B H4B2 109.5 . .
N3B C4B H4B3 109.5 . .
H4B1 C4B H4B3 109.5 . .
H4B2 C4B H4B3 109.5 . .
N3B C5B H5B1 109.5 . .
N3B C5B H5B2 109.5 . .
H5B1 C5B H5B2 109.5 . .
N3B C5B H5B3 109.5 . .
H5B1 C5B H5B3 109.5 . .
H5B2 C5B H5B3 109.5 . .

loop_
_geom_bond_atom_site_label_1
_geom_bond_atom_site_label_2
_geom_bond_distance
_geom_bond_site_symmetry_2
Cd1 O31A 2.228(2) 2_654
Cd1 O32A 2.251(2) 3_554
Cd1 O12A 2.262(3) 4
Cd1 O1B 2.289(3) .
Cd1 O11A 2.379(3) .
Cd1 O12A 2.517(3) .
O11A C11A 1.251(4) .
O12A C11A 1.256(4) .
O12A Cd1 2.263(3) 4_455
C11A C1A 1.513(5) .
C1A C6A 1.391(5) .
C1A C2A 1.401(5) .
C2A C3A 1.398(5) .
C2A H2A 0.9300 .
C3A C4A 1.397(5) .
C3A C31A 1.529(5) .
C31A O32A 1.237(4) .
C31A O31A 1.253(4) .
O31A Cd1 2.228(2) 2_655
O32A Cd1 2.251(2) 3_545
C4A C5A 1.393(5) .
C4A H4A 0.9300 .
C5A C6A 1.399(5) .
C5A C51A 1.449(5) .
C51A N1A 1.152(5) .
C6A H6A 0.9300 .
O1B C2B 1.246(5) .
C2B N3B 1.313(5) .
C2B H2B 0.9300 .
N3B C4B 1.450(6) .
N3B C5B 1.458(5) .
C4B H4B1 0.9600 .
C4B H4B2 0.9600 .
C4B H4B3 0.9600 .
C5B H5B1 0.9600 .
C5B H5B2 0.9600 .
C5B H5B3 0.9600 .
